data_7718370
loop_
_publ_author_name
'Kuo, Yu-Tsen'
'Yao, Chia-Yu'
'Liu, Yi-Hung'
'Cheng, Mu-Jeng'
'Farrell, Jeffrey M.'

_publ_section_title
;
 C-C bond-forming reactions of 2-isocyanobiphenyl&#xb7;BX<sub>3</sub>
 adducts: spontaneous construction of polycyclic heteroaromatics.
;
_journal_issue 18
_journal_name_full 'Dalton transactions (Cambridge, England : 2003)'
_journal_page_first 7189
_journal_page_last 7193
_journal_paper_doi 10.1039/d5dt00210a
_journal_volume 54
_journal_year 2025
_chemical_formula_sum 'C13 H9 B Cl3 N'
_chemical_formula_weight 296.37
_chemical_name_systematic 'Phenanthridinium 6-trichloroborate'
_space_group_crystal_system orthorhombic
_space_group_IT_number 33
_space_group_name_Hall 'P 2c -2n'
_space_group_name_H-M_alt 'P n a 21'
_atom_sites_solution_hydrogens geom
_audit_creation_method SHELXL-2019/3
_audit_update_record
;
2025-01-22 deposited with the CCDC.	2025-03-14 downloaded from the CCDC.
;
_cell_angle_alpha 90
_cell_angle_beta 90
_cell_angle_gamma 90
_cell_formula_units_Z 8
_cell_length_a 17.5560(6)
_cell_length_b 13.5459(5)
_cell_length_c 10.4412(3)
_cell_measurement_reflns_used 9802
_cell_measurement_temperature 100(2)
_cell_measurement_theta_max 70.03
_cell_measurement_theta_min 4.93
_cell_volume 2483.04(14)
_computing_cell_refinement 'SAINT V8.40B (Bruker AXS LLC, 2019)'
_computing_data_collection 'Bruker APEX5'
_computing_data_reduction 'SAINT V8.40B (Bruker AXS LLC, 2019)'
_computing_molecular_graphics 'Bruker SHELXTL'
_computing_publication_material 'Bruker SHELXTL'
_computing_structure_refinement 'SHELXL-2019/2 (Sheldrick, 2019)'
_computing_structure_solution 'SHELXT 2018/2 (Sheldrick, 2018)'
_diffrn_ambient_temperature 100(2)
_diffrn_measured_fraction_theta_full 0.999
_diffrn_measured_fraction_theta_max 0.998
_diffrn_measurement_device_type 'Bruker AXS D8 VENTURE, PhotonIII_C28'
_diffrn_measurement_method '\w and \f scans'
_diffrn_radiation_type CuK\a
_diffrn_radiation_wavelength 1.54178
_diffrn_reflns_av_R_equivalents 0.0555
_diffrn_reflns_av_unetI/netI 0.0440
_diffrn_reflns_Laue_measured_fraction_full 0.999
_diffrn_reflns_Laue_measured_fraction_max 0.998
_diffrn_reflns_limit_h_max 21
_diffrn_reflns_limit_h_min -21
_diffrn_reflns_limit_k_max 16
_diffrn_reflns_limit_k_min -16
_diffrn_reflns_limit_l_max 12
_diffrn_reflns_limit_l_min -12
_diffrn_reflns_number 23416
_diffrn_reflns_point_group_measured_fraction_full 0.988
_diffrn_reflns_point_group_measured_fraction_max 0.984
_diffrn_reflns_theta_full 67.679
_diffrn_reflns_theta_max 70.106
_diffrn_reflns_theta_min 4.122
_diffrn_source 'I-mu-S microfocus sealed tube'
_exptl_absorpt_coefficient_mu 6.479
_exptl_absorpt_correction_T_max 0.9841
_exptl_absorpt_correction_T_min 0.8178
_exptl_absorpt_correction_type multi-scan
_exptl_absorpt_process_details
; 
SADABS 2016/2: Krause, L., Herbst-Irmer, R., Sheldrick, G. M., Stalke, D. (2015). 
"Comparison of silver and molybdenum microfocus X-ray sources for 
single-crystal structure determination" 
J. Appl. Cryst. 48, 3-10. 
doi:10.1107/S1600576714022985 
;
_exptl_crystal_colour yellow
_exptl_crystal_density_diffrn 1.586
_exptl_crystal_description block
_exptl_crystal_F_000 1200
_exptl_crystal_size_max 0.100
_exptl_crystal_size_mid 0.100
_exptl_crystal_size_min 0.050
_refine_diff_density_max 1.451
_refine_diff_density_min -1.308
_refine_diff_density_rms 0.190
_refine_ls_abs_structure_details
; 
 Refined as an inversion twin. 
;
_refine_ls_abs_structure_Flack 0.64(7)
_refine_ls_extinction_method none
_refine_ls_goodness_of_fit_ref 1.378
_refine_ls_hydrogen_treatment constr
_refine_ls_matrix_type full
_refine_ls_number_parameters 326
_refine_ls_number_reflns 4650
_refine_ls_number_restraints 376
_refine_ls_restrained_S_all 1.327
_refine_ls_R_factor_all 0.0850
_refine_ls_R_factor_gt 0.0847
_refine_ls_shift/su_max 0.014
_refine_ls_shift/su_mean 0.002
_refine_ls_structure_factor_coef Fsqd
_refine_ls_weighting_details 'w=1/[\s^2^(Fo^2^)+40.2851P] where P=(Fo^2^+2Fc^2^)/3'
_refine_ls_weighting_scheme calc
_refine_ls_wR_factor_gt 0.2433
_refine_ls_wR_factor_ref 0.2434
_reflns_Friedel_coverage 0.862
_reflns_Friedel_fraction_full 0.976
_reflns_Friedel_fraction_max 0.968
_reflns_number_gt 4620
_reflns_number_total 4650
_reflns_threshold_expression 'I > 2\s(I)'
_cod_data_source_file d5dt00210a2.cif
_cod_data_source_block ic22811
_cod_depositor_comments
;
The following automatic conversions were performed:

data item '_exptl_absorpt_correction_type' value 'Multi-Scan' was
changed to 'multi-scan' in accordance with the
/home/data/users/saulius/crontab/automatic-downloads/rss-feeds/RSC/lib/dictionaries/cif_core.dic
dictionary named 'cif_core.dic' version 2.4.2 last updated on
2011-04-26.

Automatic conversion script
Id: cif_fix_values 8170 2020-07-09 18:12:32Z antanas 

 Adding full bibliography for 7718366--7718372.cif.
;
_cod_database_code 7718370
_shelx_shelxl_version_number 2019/3
_shelx_space_group_comment
; 
The symmetry employed for this shelxl refinement is uniquely defined 
by the following loop, which should always be used as a source of 
symmetry information in preference to the above space-group names. 
They are only intended as comments. 
;
_shelx_estimated_absorpt_t_min 0.564
_shelx_estimated_absorpt_t_max 0.738

loop_
_space_group_symop_operation_xyz
'x, y, z'
'-x, -y, z+1/2'
'x+1/2, -y+1/2, z'
'-x+1/2, y+1/2, z+1/2'

loop_
_atom_site_label
_atom_site_type_symbol
_atom_site_fract_x
_atom_site_fract_y
_atom_site_fract_z
_atom_site_U_iso_or_equiv
_atom_site_adp_type
_atom_site_occupancy
_atom_site_site_symmetry_order
_atom_site_calc_flag
_atom_site_refinement_flags_posn
_atom_site_refinement_flags_adp
_atom_site_refinement_flags_occupancy
_atom_site_disorder_assembly
_atom_site_disorder_group
Cl1 Cl -0.46762(18) -0.2307(3) -0.2457(4) 0.0185(7) Uani 1 1 d . . . . .
Cl2 Cl -0.4679(2) -0.0063(3) -0.2115(4) 0.0232(8) Uani 1 1 d . . . . .
Cl3 Cl -0.4506(2) -0.1398(3) 0.0187(4) 0.0217(8) Uani 1 1 d . . . . .
N1 N -0.6165(7) -0.1249(10) -0.0044(12) 0.018(3) Uani 1 1 d . . . . .
H1 H -0.582591 -0.122500 0.057632 0.021 Uiso 1 1 calc R U . . .
C1 C -0.5904(8) -0.1255(11) -0.1211(14) 0.014(3) Uani 1 1 d . U . . .
C2 C -0.6446(7) -0.1210(10) -0.2246(15) 0.016(2) Uani 1 1 d . U . . .
C3 C -0.6193(9) -0.1142(11) -0.3517(14) 0.018(3) Uani 1 1 d . U . . .
H3 H -0.566437 -0.111686 -0.370545 0.021 Uiso 1 1 calc R U . . .
C4 C -0.6733(9) -0.1113(12) -0.4506(16) 0.020(3) Uani 1 1 d . U . . .
H4 H -0.656806 -0.105049 -0.536929 0.024 Uiso 1 1 calc R U . . .
C5 C -0.7509(9) -0.1176(11) -0.4235(15) 0.017(3) Uani 1 1 d . . . . .
H5 H -0.786679 -0.115617 -0.491676 0.020 Uiso 1 1 calc R U . . .
C6 C -0.7762(8) -0.1266(11) -0.2998(15) 0.016(3) Uani 1 1 d . . . . .
H6 H -0.829167 -0.132881 -0.283115 0.020 Uiso 1 1 calc R U . . .
C7 C -0.7239(8) -0.1265(10) -0.1973(15) 0.014(2) Uani 1 1 d . U . . .
C8 C -0.7490(9) -0.1326(11) -0.0643(15) 0.015(2) Uani 1 1 d . U . . .
C9 C -0.8266(8) -0.1320(11) -0.0265(16) 0.017(2) Uani 1 1 d . U . . .
H9 H -0.865520 -0.133117 -0.089758 0.020 Uiso 1 1 calc R U . . .
C10 C -0.8459(9) -0.1297(13) 0.1014(17) 0.024(4) Uani 1 1 d . . . . .
H10 H -0.897992 -0.128286 0.125747 0.029 Uiso 1 1 calc R U . . .
C11 C -0.7889(9) -0.1296(11) 0.1962(16) 0.020(3) Uani 1 1 d . U . . .
H11 H -0.802830 -0.132273 0.284107 0.024 Uiso 1 1 calc R U . . .
C12 C -0.7142(9) -0.1258(11) 0.1629(16) 0.019(3) Uani 1 1 d . U . . .
H12 H -0.675909 -0.121893 0.227062 0.023 Uiso 1 1 calc R U . . .
C13 C -0.6939(8) -0.1275(10) 0.0325(15) 0.015(2) Uani 1 1 d . U . . .
B1 B -0.4978(10) -0.1264(14) -0.1390(16) 0.019(4) Uani 1 1 d . . . . .
Cl4 Cl -0.0467(2) -0.2510(3) -0.7028(4) 0.0241(8) Uani 1 1 d . . . . .
Cl5 Cl -0.05306(18) -0.0284(3) -0.7428(3) 0.0204(8) Uani 1 1 d . . . . .
Cl6 Cl 0.04831(18) -0.1160(3) -0.5380(3) 0.0179(7) Uani 1 1 d . . . . .
N2 N -0.0956(7) -0.1175(9) -0.3983(12) 0.014(3) Uani 1 1 d . . . . .
H2 H -0.046762 -0.111257 -0.381158 0.017 Uiso 1 1 calc R U . . .
C14 C -0.1147(8) -0.1278(10) -0.5190(13) 0.012(2) Uani 1 1 d . U . . .
C15 C -0.1949(8) -0.1282(11) -0.5483(15) 0.015(2) Uani 1 1 d . U . . .
C16 C -0.2188(8) -0.1333(10) -0.6793(15) 0.016(2) Uani 1 1 d . U . . .
H16 H -0.182037 -0.134600 -0.746100 0.019 Uiso 1 1 calc R U . . .
C17 C -0.2952(8) -0.1364(10) -0.7081(16) 0.018(2) Uani 1 1 d . U . . .
H17 H -0.311058 -0.141499 -0.794773 0.022 Uiso 1 1 calc R U . . .
C18 C -0.3500(9) -0.1319(11) -0.6099(15) 0.018(2) Uani 1 1 d . U . . .
H18 H -0.402595 -0.130976 -0.631034 0.021 Uiso 1 1 calc R U . . .
C19 C -0.3279(8) -0.1290(11) -0.4837(16) 0.017(2) Uani 1 1 d . U . . .
H19 H -0.365434 -0.127804 -0.418117 0.020 Uiso 1 1 calc R U . . .
C20 C -0.2494(9) -0.1277(11) -0.4504(14) 0.015(2) Uani 1 1 d . U . . .
C21 C -0.2249(9) -0.1226(11) -0.3194(15) 0.015(2) Uani 1 1 d . U . . .
C22 C -0.2743(8) -0.1217(11) -0.2116(16) 0.018(3) Uani 1 1 d . . . . .
H22 H -0.327848 -0.124680 -0.223806 0.022 Uiso 1 1 calc R U . . .
C23 C -0.2452(10) -0.1166(12) -0.0905(15) 0.021(3) Uani 1 1 d . . . . .
H23 H -0.279255 -0.120328 -0.019978 0.025 Uiso 1 1 calc R U . . .
C24 C -0.1652(8) -0.1059(10) -0.0652(14) 0.013(3) Uani 1 1 d . U . . .
H24 H -0.146652 -0.096434 0.019394 0.016 Uiso 1 1 calc R U . . .
C25 C -0.1170(9) -0.1100(11) -0.1678(14) 0.015(3) Uani 1 1 d . U . . .
H25 H -0.063451 -0.108991 -0.154806 0.018 Uiso 1 1 calc R U . . .
C26 C -0.1468(8) -0.1156(11) -0.2924(14) 0.013(2) Uani 1 1 d . U . . .
B2 B -0.0452(10) -0.1287(13) -0.6224(17) 0.017(3) Uani 1 1 d . . . . .

loop_
_atom_site_aniso_label
_atom_site_aniso_U_11
_atom_site_aniso_U_22
_atom_site_aniso_U_33
_atom_site_aniso_U_23
_atom_site_aniso_U_13
_atom_site_aniso_U_12
Cl1 0.0113(13) 0.0213(16) 0.0231(17) -0.0018(15) 0.0018(14) -0.0042(12)
Cl2 0.0192(16) 0.0177(16) 0.033(2) 0.0022(15) -0.0051(16) -0.0035(13)
Cl3 0.0126(16) 0.036(2) 0.0168(16) -0.0001(16) -0.0048(15) 0.0015(15)
N1 0.008(6) 0.027(7) 0.018(6) 0.011(5) -0.002(5) -0.009(5)
C1 0.013(6) 0.014(6) 0.015(5) -0.007(5) -0.002(5) -0.001(5)
C2 0.012(5) 0.017(5) 0.018(5) 0.002(5) -0.003(5) 0.002(5)
C3 0.018(6) 0.016(6) 0.019(6) 0.009(5) 0.002(5) 0.006(5)
C4 0.018(6) 0.019(6) 0.023(6) 0.008(6) -0.001(5) 0.000(5)
C5 0.014(8) 0.016(7) 0.021(8) -0.008(6) -0.007(6) -0.001(6)
C6 0.008(7) 0.018(7) 0.023(8) -0.012(6) -0.004(6) 0.001(6)
C7 0.012(5) 0.012(5) 0.020(6) 0.000(5) -0.004(5) 0.003(4)
C8 0.014(5) 0.008(5) 0.024(6) -0.006(5) -0.001(5) 0.000(4)
C9 0.012(5) 0.015(5) 0.023(5) 0.001(5) -0.004(4) 0.002(4)
C10 0.017(8) 0.023(8) 0.033(9) -0.012(8) -0.002(7) 0.009(7)
C11 0.018(6) 0.019(6) 0.024(6) -0.005(5) 0.001(5) -0.001(5)
C12 0.016(5) 0.016(5) 0.025(5) -0.006(5) -0.001(5) 0.000(5)
C13 0.009(5) 0.015(5) 0.021(5) -0.005(5) -0.001(4) 0.004(4)
B1 0.017(8) 0.026(9) 0.014(8) 0.006(7) 0.004(7) -0.002(7)
Cl4 0.0174(17) 0.0174(16) 0.037(2) -0.0072(16) -0.0003(17) 0.0006(13)
Cl5 0.0167(15) 0.0252(17) 0.0192(17) 0.0072(15) 0.0029(15) 0.0025(14)
Cl6 0.0091(14) 0.0278(18) 0.0168(16) 0.0000(15) -0.0009(15) -0.0038(14)
N2 0.015(6) 0.013(6) 0.015(6) -0.011(5) 0.000(5) 0.003(5)
C14 0.011(5) 0.008(5) 0.017(5) 0.005(4) -0.002(4) 0.001(4)
C15 0.012(4) 0.014(4) 0.020(5) -0.002(4) -0.002(4) -0.004(4)
C16 0.013(5) 0.014(5) 0.020(5) 0.003(5) -0.002(4) -0.001(4)
C17 0.018(5) 0.018(5) 0.019(5) 0.003(5) -0.003(5) -0.005(5)
C18 0.014(5) 0.018(5) 0.021(5) 0.009(5) -0.003(4) -0.001(4)
C19 0.013(5) 0.016(5) 0.021(5) -0.002(5) 0.001(4) -0.003(4)
C20 0.013(4) 0.013(4) 0.019(5) 0.001(4) -0.002(4) -0.004(4)
C21 0.015(5) 0.011(5) 0.018(5) -0.004(4) 0.002(4) -0.002(4)
C22 0.013(7) 0.017(7) 0.025(9) -0.007(7) 0.006(7) -0.001(6)
C23 0.022(8) 0.021(8) 0.019(8) -0.001(6) 0.006(7) 0.000(6)
C24 0.022(6) 0.006(5) 0.012(6) 0.002(5) 0.003(5) 0.003(5)
C25 0.016(5) 0.011(5) 0.018(5) -0.003(5) -0.001(5) 0.001(5)
C26 0.015(5) 0.009(5) 0.014(5) 0.003(4) 0.003(4) -0.001(4)
B2 0.014(8) 0.018(8) 0.020(8) 0.006(7) 0.001(7) -0.003(7)

loop_
_atom_type_symbol
_atom_type_description
_atom_type_scat_dispersion_real
_atom_type_scat_dispersion_imag
_atom_type_scat_source
C C 0.0181 0.0091 'International Tables Vol C Tables 4.2.6.8 and 6.1.1.4'
H H 0.0000 0.0000 'International Tables Vol C Tables 4.2.6.8 and 6.1.1.4'
B B 0.0090 0.0039 'International Tables Vol C Tables 4.2.6.8 and 6.1.1.4'
N N 0.0311 0.0180 'International Tables Vol C Tables 4.2.6.8 and 6.1.1.4'
Cl Cl 0.3639 0.7018 'International Tables Vol C Tables 4.2.6.8 and 6.1.1.4'

loop_
_geom_angle_atom_site_label_1
_geom_angle_atom_site_label_2
_geom_angle_atom_site_label_3
_geom_angle
_geom_angle_site_symmetry_1
_geom_angle_site_symmetry_3
_geom_angle_publ_flag
C1 N1 C13 126.4(12) . . ?
N1 C1 C2 118.0(13) . . ?
N1 C1 B1 117.2(13) . . ?
C2 C1 B1 124.8(13) . . ?
C3 C2 C7 120.2(13) . . ?
C3 C2 C1 120.3(13) . . ?
C7 C2 C1 119.5(14) . . ?
C4 C3 C2 119.1(14) . . ?
C5 C4 C3 120.6(15) . . ?
C6 C5 C4 120.9(15) . . ?
C5 C6 C7 120.2(14) . . ?
C6 C7 C2 119.0(14) . . ?
C6 C7 C8 121.7(13) . . ?
C2 C7 C8 119.3(13) . . ?
C13 C8 C9 117.5(14) . . ?
C13 C8 C7 118.4(14) . . ?
C9 C8 C7 123.7(14) . . ?
C10 C9 C8 120.3(14) . . ?
C9 C10 C11 120.5(15) . . ?
C12 C11 C10 120.4(16) . . ?
C11 C12 C13 119.4(15) . . ?
C8 C13 C12 121.6(14) . . ?
C8 C13 N1 117.9(14) . . ?
C12 C13 N1 120.4(14) . . ?
C1 B1 Cl3 110.1(11) . . ?
C1 B1 Cl2 108.6(12) . . ?
Cl3 B1 Cl2 108.6(9) . . ?
C1 B1 Cl1 110.8(12) . . ?
Cl3 B1 Cl1 109.1(9) . . ?
Cl2 B1 Cl1 109.6(8) . . ?
C14 N2 C26 125.9(12) . . ?
N2 C14 C15 117.0(13) . . ?
N2 C14 B2 116.5(13) . . ?
C15 C14 B2 126.2(13) . . ?
C20 C15 C16 119.8(13) . . ?
C20 C15 C14 120.8(14) . . ?
C16 C15 C14 119.3(13) . . ?
C17 C16 C15 119.7(14) . . ?
C16 C17 C18 120.5(15) . . ?
C19 C18 C17 120.5(14) . . ?
C18 C19 C20 120.5(14) . . ?
C15 C20 C19 119.0(13) . . ?
C15 C20 C21 119.5(14) . . ?
C19 C20 C21 121.5(14) . . ?
C26 C21 C22 115.9(14) . . ?
C26 C21 C20 119.1(14) . . ?
C22 C21 C20 125.0(14) . . ?
C23 C22 C21 120.4(14) . . ?
C22 C23 C24 122.8(14) . . ?
C25 C24 C23 117.2(14) . . ?
C24 C25 C26 119.8(13) . . ?
C21 C26 C25 123.6(13) . . ?
C21 C26 N2 117.4(13) . . ?
C25 C26 N2 119.0(12) . . ?
C14 B2 Cl5 112.8(11) . . ?
C14 B2 Cl4 107.2(10) . . ?
Cl5 B2 Cl4 110.2(9) . . ?
C14 B2 Cl6 110.1(11) . . ?
Cl5 B2 Cl6 108.5(8) . . ?
Cl4 B2 Cl6 107.9(9) . . ?

loop_
_geom_bond_atom_site_label_1
_geom_bond_atom_site_label_2
_geom_bond_distance
_geom_bond_site_symmetry_2
_geom_bond_publ_flag
Cl1 B1 1.876(19) . ?
Cl2 B1 1.870(18) . ?
Cl3 B1 1.852(18) . ?
N1 C1 1.30(2) . ?
N1 C13 1.413(18) . ?
C1 C2 1.44(2) . ?
C1 B1 1.64(2) . ?
C2 C3 1.40(2) . ?
C2 C7 1.423(18) . ?
C3 C4 1.40(2) . ?
C4 C5 1.39(2) . ?
C5 C6 1.37(2) . ?
C6 C7 1.41(2) . ?
C7 C8 1.46(2) . ?
C8 C13 1.40(2) . ?
C8 C9 1.42(2) . ?
C9 C10 1.38(2) . ?
C10 C11 1.41(2) . ?
C11 C12 1.36(2) . ?
C12 C13 1.41(2) . ?
Cl4 B2 1.858(18) . ?
Cl5 B2 1.856(17) . ?
Cl6 B2 1.871(18) . ?
N2 C14 1.311(19) . ?
N2 C26 1.425(18) . ?
C14 C15 1.440(19) . ?
C14 B2 1.63(2) . ?
C15 C20 1.40(2) . ?
C15 C16 1.43(2) . ?
C16 C17 1.37(2) . ?
C17 C18 1.41(2) . ?
C18 C19 1.37(2) . ?
C19 C20 1.42(2) . ?
C20 C21 1.44(2) . ?
C21 C26 1.40(2) . ?
C21 C22 1.42(2) . ?
C22 C23 1.37(2) . ?
C23 C24 1.43(2) . ?
C24 C25 1.37(2) . ?
C25 C26 1.41(2) . ?
